data_7206772
loop_
_publ_author_name
'Michael Rajesh, Stephen'
'Bala, Balasubramanian Devi'
'Perumal, Subbu'
'Men\'endez, J. Carlos'

_publ_section_title
;
 l-Proline-catalysed sequential four-component &#x201C;on water&#x201D;
 protocol for the synthesis of structurally complex heterocyclic
 ortho-quinones
;
_journal_issue 11
_journal_name_full 'Green Chemistry'
_journal_page_first 3248
_journal_paper_doi 10.1039/c1gc15794a
_journal_volume 13
_journal_year 2011
_chemical_formula_moiety 'C27 H16 F N3 O2'
_chemical_formula_sum 'C27 H16 F N3 O2'
_chemical_formula_weight 433.43
_space_group_IT_number 14
_symmetry_cell_setting monoclinic
_symmetry_space_group_name_Hall '-P 2ybc'
_symmetry_space_group_name_H-M 'P 1 21/c 1'
_atom_sites_solution_hydrogens geom
_atom_sites_solution_primary direct
_atom_sites_solution_secondary difmap
_audit_creation_method SHELXL-97
_cell_angle_alpha 90.00
_cell_angle_beta 100.329(4)
_cell_angle_gamma 90.00
_cell_formula_units_Z 4
_cell_length_a 10.5755(4)
_cell_length_b 22.6797(9)
_cell_length_c 8.8593(4)
_cell_measurement_reflns_used 2500
_cell_measurement_temperature 293(2)
_cell_measurement_theta_max 27
_cell_measurement_theta_min 2
_cell_volume 2090.46(15)
_computing_cell_refinement 'SMART (Bruker, 2001)'
_computing_data_collection 'SMART (Bruker, 2001)'
_computing_data_reduction 'SAINT (Bruker, 2001)'
_computing_molecular_graphics 'PLATON (Spek, 2003)'
_computing_publication_material 'SHELXL-97 (Sheldrick, 1997)'
_computing_structure_refinement 'SHELXL-97 (Sheldrick, 1997)'
_computing_structure_solution 'SHELXS (Sheldrick, 1990)'
_diffrn_ambient_temperature 293(2)
_diffrn_measured_fraction_theta_full 0.993
_diffrn_measured_fraction_theta_max 0.993
_diffrn_measurement_device_type 'Bruker SMART APEX CCD diffractometer'
_diffrn_measurement_method \w-scans
_diffrn_radiation_monochromator graphite
_diffrn_radiation_source 'fine-focus sealed tube'
_diffrn_radiation_type MoK\a
_diffrn_radiation_wavelength 0.71073
_diffrn_reflns_av_R_equivalents 0.0462
_diffrn_reflns_av_sigmaI/netI 0.0699
_diffrn_reflns_limit_h_max 13
_diffrn_reflns_limit_h_min -8
_diffrn_reflns_limit_k_max 28
_diffrn_reflns_limit_k_min -28
_diffrn_reflns_limit_l_max 11
_diffrn_reflns_limit_l_min -11
_diffrn_reflns_number 15913
_diffrn_reflns_theta_full 26.99
_diffrn_reflns_theta_max 26.99
_diffrn_reflns_theta_min 2.91
_diffrn_standards_decay_% 0
_exptl_absorpt_coefficient_mu 0.095
_exptl_absorpt_correction_T_max 0.9880
_exptl_absorpt_correction_T_min 0.9830
_exptl_absorpt_correction_type psi-scan
_exptl_absorpt_process_details '(North et al., 1968)'
_exptl_crystal_colour colourless
_exptl_crystal_density_diffrn 1.377
_exptl_crystal_density_method 'not measured'
_exptl_crystal_description block
_exptl_crystal_F_000 896
_exptl_crystal_size_max 0.18
_exptl_crystal_size_mid 0.15
_exptl_crystal_size_min 0.13
_refine_diff_density_max 0.618
_refine_diff_density_min -0.185
_refine_diff_density_rms 0.046
_refine_ls_extinction_method none
_refine_ls_goodness_of_fit_ref 1.045
_refine_ls_hydrogen_treatment constr
_refine_ls_matrix_type full
_refine_ls_number_parameters 299
_refine_ls_number_reflns 4522
_refine_ls_number_restraints 0
_refine_ls_restrained_S_all 1.045
_refine_ls_R_factor_all 0.1464
_refine_ls_R_factor_gt 0.0696
_refine_ls_shift/su_max 0.000
_refine_ls_shift/su_mean 0.000
_refine_ls_structure_factor_coef Fsqd
_refine_ls_weighting_details 'calc w=1/[\s^2^(Fo^2^)+(0.0997P)^2^+0.0000P] where P=(Fo^2^+2Fc^2^)/3'
_refine_ls_weighting_scheme calc
_refine_ls_wR_factor_gt 0.1789
_refine_ls_wR_factor_ref 0.2284
_reflns_number_gt 2187
_reflns_number_total 4522
_reflns_threshold_expression >2sigma(I)
_cod_data_source_file c1gc15794a.txt
_cod_data_source_block gv-64-rj-1
_cod_original_sg_symbol_H-M 'P 21/c'
_cod_database_code 7206772

loop_
_symmetry_equiv_pos_as_xyz
'x, y, z'
'-x, y+1/2, -z+1/2'
'-x, -y, -z'
'x, -y-1/2, z-1/2'

loop_
_atom_site_label
_atom_site_type_symbol
_atom_site_fract_x
_atom_site_fract_y
_atom_site_fract_z
_atom_site_U_iso_or_equiv
_atom_site_adp_type
_atom_site_occupancy
_atom_site_symmetry_multiplicity
_atom_site_calc_flag
_atom_site_refinement_flags
C6 C 0.0852(3) 0.42548(12) 0.7800(3) 0.0468(7) Uani 1 1 d .
N15 N 0.0851(2) 0.52740(10) 0.8645(3) 0.0506(6) Uani 1 1 d .
C8 C -0.0852(3) 0.49856(14) 0.6648(3) 0.0499(7) Uani 1 1 d .
N23 N 0.2650(2) 0.55152(11) 1.0614(3) 0.0524(7) Uani 1 1 d .
C14 C 0.2532(3) 0.45854(13) 0.9767(3) 0.0487(7) Uani 1 1 d .
C10 C 0.0337(3) 0.48307(13) 0.7746(3) 0.0480(7) Uani 1 1 d .
C19 C 0.1943(3) 0.51375(14) 0.9602(3) 0.0484(7) Uani 1 1 d .
C9 C 0.1972(3) 0.41203(13) 0.8854(3) 0.0487(7) Uani 1 1 d .
C13 C 0.2580(3) 0.35267(13) 0.9053(3) 0.0518(8) Uani 1 1 d .
O5 O 0.0583(2) 0.33041(12) 0.6645(3) 0.0943(9) Uani 1 1 d .
C4 C -0.1414(3) 0.45925(15) 0.5539(3) 0.0540(8) Uani 1 1 d .
N25 N 0.3688(3) 0.52170(12) 1.1450(3) 0.0628(7) Uani 1 1 d .
C2 C -0.0858(3) 0.40075(15) 0.5422(4) 0.0609(9) Uani 1 1 d .
C3 C 0.0251(3) 0.38092(15) 0.6671(3) 0.0566(8) Uani 1 1 d .
O1 O -0.1232(3) 0.36742(11) 0.4362(3) 0.0908(9) Uani 1 1 d .
C12 C -0.1384(3) 0.55414(15) 0.6687(4) 0.0600(9) Uani 1 1 d .
H12 H -0.1006 0.5815 0.7411 0.072 Uiso 1 1 calc R
F F 0.4338(2) 0.19192(9) 0.9855(3) 0.1058(8) Uani 1 1 d .
C30 C 0.2972(3) 0.63334(15) 1.2398(4) 0.0589(9) Uani 1 1 d .
H30 H 0.3458 0.6090 1.3124 0.071 Uiso 1 1 calc R
C7 C -0.2519(3) 0.47404(17) 0.4500(4) 0.0699(10) Uani 1 1 d .
H7 H -0.2889 0.4468 0.3767 0.084 Uiso 1 1 calc R
C27 C 0.2444(3) 0.61144(13) 1.0953(3) 0.0535(8) Uani 1 1 d .
C29 C 0.1734(3) 0.64762(14) 0.9878(4) 0.0628(9) Uani 1 1 d .
H29 H 0.1390 0.6334 0.8907 0.075 Uiso 1 1 calc R
C33 C 0.2047(4) 0.72751(16) 1.1685(4) 0.0689(10) Uani 1 1 d .
H33 H 0.1903 0.7665 1.1933 0.083 Uiso 1 1 calc R
C17 C 0.3747(3) 0.34140(15) 0.8621(4) 0.0655(9) Uani 1 1 d .
H17 H 0.4144 0.3709 0.8146 0.079 Uiso 1 1 calc R
C21 C 0.4327(3) 0.28768(16) 0.8878(4) 0.0733(10) Uani 1 1 d .
H21 H 0.5103 0.2801 0.8559 0.088 Uiso 1 1 calc R
C32 C 0.2770(4) 0.69118(16) 1.2738(4) 0.0678(10) Uani 1 1 d .
H32 H 0.3129 0.7060 1.3698 0.081 Uiso 1 1 calc R
C18 C 0.2043(3) 0.30832(16) 0.9804(4) 0.0776(11) Uani 1 1 d .
H18 H 0.1265 0.3152 1.0125 0.093 Uiso 1 1 calc R
C26 C 0.3754(4) 0.24557(15) 0.9607(4) 0.0733(10) Uani 1 1 d .
C31 C 0.1539(3) 0.70584(15) 1.0268(4) 0.0681(10) Uani 1 1 d .
H31 H 0.1054 0.7305 0.9550 0.082 Uiso 1 1 calc R
C11 C -0.3061(3) 0.5283(2) 0.4558(4) 0.0803(12) Uani 1 1 d .
H11 H -0.3807 0.5380 0.3877 0.096 Uiso 1 1 calc R
C20 C 0.3627(3) 0.46653(15) 1.0957(3) 0.0576(8) Uani 1 1 d .
C16 C -0.2492(3) 0.56924(18) 0.5638(4) 0.0729(10) Uani 1 1 d .
H16 H -0.2848 0.6067 0.5664 0.088 Uiso 1 1 calc R
C24 C 0.4620(3) 0.42391(15) 1.1686(4) 0.0793(11) Uani 1 1 d .
H24A H 0.4231 0.3860 1.1756 0.119 Uiso 1 1 calc R
H24C H 0.4988 0.4375 1.2696 0.119 Uiso 1 1 calc R
H24B H 0.5281 0.4208 1.1077 0.119 Uiso 1 1 calc R
C0AA C 0.2629(4) 0.25443(16) 1.0085(5) 0.0875(12) Uani 1 1 d .
H0A H 0.2260 0.2249 1.0591 0.105 Uiso 1 1 calc R

loop_
_atom_site_aniso_label
_atom_site_aniso_U_11
_atom_site_aniso_U_22
_atom_site_aniso_U_33
_atom_site_aniso_U_23
_atom_site_aniso_U_13
_atom_site_aniso_U_12
C6 0.0387(16) 0.0567(18) 0.0459(16) -0.0035(14) 0.0102(14) -0.0025(14)
N15 0.0446(15) 0.0585(15) 0.0481(14) -0.0019(12) 0.0064(12) -0.0067(12)
C8 0.0398(16) 0.0642(19) 0.0464(17) 0.0075(15) 0.0098(14) -0.0060(15)
N23 0.0450(15) 0.0575(15) 0.0519(14) 0.0010(13) 0.0012(12) -0.0039(13)
C14 0.0444(17) 0.0542(18) 0.0469(16) 0.0014(14) 0.0065(14) -0.0031(15)
C10 0.0400(17) 0.0615(19) 0.0440(16) 0.0019(15) 0.0115(14) -0.0071(15)
C19 0.0423(17) 0.0626(19) 0.0415(15) 0.0031(14) 0.0108(14) -0.0085(15)
C9 0.0416(17) 0.0589(18) 0.0479(16) -0.0009(15) 0.0147(14) -0.0071(15)
C13 0.0425(18) 0.0583(18) 0.0563(18) -0.0025(15) 0.0132(15) -0.0064(14)
O5 0.0798(19) 0.0752(18) 0.116(2) -0.0324(16) -0.0159(16) 0.0128(15)
C4 0.0415(17) 0.076(2) 0.0445(16) 0.0071(16) 0.0066(14) -0.0125(16)
N25 0.0527(17) 0.0685(18) 0.0642(17) 0.0029(14) 0.0021(14) -0.0040(14)
C2 0.053(2) 0.077(2) 0.0528(19) -0.0063(18) 0.0094(17) -0.0211(18)
C3 0.0429(18) 0.068(2) 0.0588(19) -0.0079(17) 0.0103(16) -0.0039(16)
O1 0.103(2) 0.0925(19) 0.0684(16) -0.0185(14) -0.0082(15) -0.0213(16)
C12 0.0481(19) 0.069(2) 0.063(2) 0.0057(17) 0.0107(17) -0.0015(17)
F 0.0945(17) 0.0653(14) 0.156(2) 0.0146(14) 0.0190(16) 0.0114(12)
C30 0.053(2) 0.071(2) 0.0548(19) 0.0001(16) 0.0146(16) -0.0084(17)
C7 0.057(2) 0.088(3) 0.061(2) 0.011(2) -0.0001(18) -0.009(2)
C27 0.0552(19) 0.0541(18) 0.0549(18) 0.0017(15) 0.0195(16) -0.0074(15)
C29 0.065(2) 0.063(2) 0.060(2) 0.0046(17) 0.0080(18) -0.0109(17)
C33 0.073(2) 0.062(2) 0.079(2) -0.006(2) 0.032(2) -0.0068(19)
C17 0.055(2) 0.066(2) 0.079(2) 0.0150(18) 0.0245(18) 0.0027(17)
C21 0.060(2) 0.075(2) 0.090(3) 0.009(2) 0.029(2) 0.0114(19)
C32 0.071(2) 0.070(2) 0.068(2) -0.0167(19) 0.025(2) -0.0144(19)
C18 0.056(2) 0.079(2) 0.106(3) 0.015(2) 0.036(2) -0.0040(19)
C26 0.066(3) 0.058(2) 0.095(3) 0.0078(19) 0.011(2) 0.0040(19)
C31 0.069(2) 0.062(2) 0.076(2) 0.0103(18) 0.022(2) -0.0016(18)
C11 0.055(2) 0.110(3) 0.069(2) 0.023(2) -0.0062(19) -0.007(2)
C20 0.0514(19) 0.067(2) 0.0531(18) 0.0047(17) 0.0051(16) 0.0017(17)
C16 0.057(2) 0.084(3) 0.078(2) 0.025(2) 0.013(2) 0.0082(19)
C24 0.065(2) 0.079(2) 0.085(3) 0.000(2) -0.008(2) 0.010(2)
C0AA 0.075(3) 0.065(2) 0.129(3) 0.029(2) 0.036(3) -0.001(2)

loop_
_atom_type_symbol
_atom_type_description
_atom_type_scat_dispersion_real
_atom_type_scat_dispersion_imag
_atom_type_scat_source
C C 0.0033 0.0016 'International Tables Vol C Tables 4.2.6.8 and 6.1.1.4'
H H 0.0000 0.0000 'International Tables Vol C Tables 4.2.6.8 and 6.1.1.4'
N N 0.0061 0.0033 'International Tables Vol C Tables 4.2.6.8 and 6.1.1.4'
O O 0.0106 0.0060 'International Tables Vol C Tables 4.2.6.8 and 6.1.1.4'
F F 0.0171 0.0103 'International Tables Vol C Tables 4.2.6.8 and 6.1.1.4'

loop_
_geom_angle_atom_site_label_1
_geom_angle_atom_site_label_2
_geom_angle_atom_site_label_3
_geom_angle
C9 C6 C10 119.8(3)
C9 C6 C3 120.6(3)
C10 C6 C3 119.4(3)
C10 N15 C19 114.6(3)
C4 C8 C12 118.8(3)
C4 C8 C10 121.3(3)
C12 C8 C10 119.9(3)
C19 N23 N25 109.5(3)
C19 N23 C27 130.9(3)
N25 N23 C27 119.5(3)
C19 C14 C9 118.9(3)
C19 C14 C20 104.5(3)
C9 C14 C20 136.6(3)
N15 C10 C6 124.2(3)
N15 C10 C8 114.7(3)
C6 C10 C8 121.1(3)
N15 C19 N23 125.5(3)
N15 C19 C14 126.3(3)
N23 C19 C14 108.2(3)
C14 C9 C6 116.2(3)
C14 C9 C13 119.0(3)
C6 C9 C13 124.8(3)
C17 C13 C18 117.6(3)
C17 C13 C9 121.6(3)
C18 C13 C9 120.6(3)
C8 C4 C7 121.2(3)
C8 C4 C2 120.6(3)
C7 C4 C2 118.2(3)
C20 N25 N23 107.4(3)
O1 C2 C4 122.7(3)
O1 C2 C3 118.5(3)
C4 C2 C3 118.8(3)
O5 C3 C6 124.9(3)
O5 C3 C2 117.1(3)
C6 C3 C2 117.9(3)
C8 C12 C16 120.1(3)
C8 C12 H12 119.9
C16 C12 H12 119.9
C32 C30 C27 119.4(3)
C32 C30 H30 120.3
C27 C30 H30 120.3
C11 C7 C4 120.1(3)
C11 C7 H7 120.0
C4 C7 H7 120.0
C29 C27 C30 120.2(3)
C29 C27 N23 120.8(3)
C30 C27 N23 119.0(3)
C27 C29 C31 118.8(3)
C27 C29 H29 120.6
C31 C29 H29 120.6
C31 C33 C32 119.2(3)
C31 C33 H33 120.4
C32 C33 H33 120.4
C21 C17 C13 121.1(3)
C21 C17 H17 119.4
C13 C17 H17 119.4
C26 C21 C17 118.9(3)
C26 C21 H21 120.6
C17 C21 H21 120.6
C33 C32 C30 121.1(3)
C33 C32 H32 119.5
C30 C32 H32 119.5
C0AA C18 C13 121.6(3)
C0AA C18 H18 119.2
C13 C18 H18 119.2
C0AA C26 C21 122.7(3)
C0AA C26 F 118.8(3)
C21 C26 F 118.5(3)
C33 C31 C29 121.3(3)
C33 C31 H31 119.4
C29 C31 H31 119.4
C7 C11 C16 119.8(3)
C7 C11 H11 120.1
C16 C11 H11 120.1
N25 C20 C14 110.4(3)
N25 C20 C24 118.9(3)
C14 C20 C24 130.7(3)
C11 C16 C12 120.0(4)
C11 C16 H16 120.0
C12 C16 H16 120.0
C20 C24 H24A 109.5
C20 C24 H24C 109.5
H24A C24 H24C 109.5
C20 C24 H24B 109.5
H24A C24 H24B 109.5
H24C C24 H24B 109.5
C26 C0AA C18 118.1(3)
C26 C0AA H0A 120.9
C18 C0AA H0A 120.9

loop_
_geom_bond_atom_site_label_1
_geom_bond_atom_site_label_2
_geom_bond_distance
C6 C9 1.404(4)
C6 C10 1.413(4)
C6 C3 1.482(4)
N15 C10 1.336(3)
N15 C19 1.340(3)
C8 C4 1.380(4)
C8 C12 1.383(4)
C8 C10 1.487(4)
N23 C19 1.363(4)
N23 N25 1.385(3)
N23 C27 1.417(4)
C14 C19 1.395(4)
C14 C9 1.395(4)
C14 C20 1.431(4)
C9 C13 1.489(4)
C13 C17 1.380(4)
C13 C18 1.383(4)
O5 C3 1.200(4)
C4 C7 1.393(4)
C4 C2 1.462(4)
N25 C20 1.323(4)
C2 O1 1.215(3)
C2 C3 1.529(4)
C12 C16 1.402(4)
C12 H12 0.9300
F C26 1.364(4)
C30 C32 1.371(4)
C30 C27 1.393(4)
C30 H30 0.9300
C7 C11 1.363(5)
C7 H7 0.9300
C27 C29 1.374(4)
C29 C31 1.389(4)
C29 H29 0.9300
C33 C31 1.365(5)
C33 C32 1.370(5)
C33 H33 0.9300
C17 C21 1.365(4)
C17 H17 0.9300
C21 C26 1.355(5)
C21 H21 0.9300
C32 H32 0.9300
C18 C0AA 1.373(5)
C18 H18 0.9300
C26 C0AA 1.348(5)
C31 H31 0.9300
C11 C16 1.390(5)
C11 H11 0.9300
C20 C24 1.487(4)
C16 H16 0.9300
C24 H24A 0.9600
C24 H24C 0.9600
C24 H24B 0.9600
C0AA H0A 0.9300

loop_
_geom_torsion_atom_site_label_1
_geom_torsion_atom_site_label_2
_geom_torsion_atom_site_label_3
_geom_torsion_atom_site_label_4
_geom_torsion
C19 N15 C10 C6 1.8(4)
C19 N15 C10 C8 -178.2(2)
C9 C6 C10 N15 0.4(4)
C3 C6 C10 N15 -175.7(2)
C9 C6 C10 C8 -179.6(2)
C3 C6 C10 C8 4.3(4)
C4 C8 C10 N15 173.1(2)
C12 C8 C10 N15 -4.3(4)
C4 C8 C10 C6 -6.9(4)
C12 C8 C10 C6 175.7(3)
C10 N15 C19 N23 179.3(2)
C10 N15 C19 C14 -2.5(4)
N25 N23 C19 N15 177.9(2)
C27 N23 C19 N15 1.5(5)
N25 N23 C19 C14 -0.6(3)
C27 N23 C19 C14 -177.0(3)
C9 C14 C19 N15 0.9(4)
C20 C14 C19 N15 -177.9(3)
C9 C14 C19 N23 179.4(2)
C20 C14 C19 N23 0.6(3)
C19 C14 C9 C6 1.4(4)
C20 C14 C9 C6 179.7(3)
C19 C14 C9 C13 -178.5(3)
C20 C14 C9 C13 -0.2(5)
C10 C6 C9 C14 -2.0(4)
C3 C6 C9 C14 174.0(2)
C10 C6 C9 C13 177.9(3)
C3 C6 C9 C13 -6.1(4)
C14 C9 C13 C17 -69.5(4)
C6 C9 C13 C17 110.6(4)
C14 C9 C13 C18 104.9(3)
C6 C9 C13 C18 -75.0(4)
C12 C8 C4 C7 -1.9(4)
C10 C8 C4 C7 -179.3(3)
C12 C8 C4 C2 177.9(3)
C10 C8 C4 C2 0.5(4)
C19 N23 N25 C20 0.3(3)
C27 N23 N25 C20 177.2(2)
C8 C4 C2 O1 -171.4(3)
C7 C4 C2 O1 8.4(5)
C8 C4 C2 C3 7.8(4)
C7 C4 C2 C3 -172.4(3)
C9 C6 C3 O5 6.5(5)
C10 C6 C3 O5 -177.4(3)
C9 C6 C3 C2 -172.1(3)
C10 C6 C3 C2 4.0(4)
O1 C2 C3 O5 -9.5(5)
C4 C2 C3 O5 171.3(3)
O1 C2 C3 C6 169.2(3)
C4 C2 C3 C6 -10.0(4)
C4 C8 C12 C16 1.6(4)
C10 C8 C12 C16 179.0(3)
C8 C4 C7 C11 0.6(5)
C2 C4 C7 C11 -179.3(3)
C32 C30 C27 C29 0.4(4)
C32 C30 C27 N23 -179.6(3)
C19 N23 C27 C29 -26.1(5)
N25 N23 C27 C29 157.8(3)
C19 N23 C27 C30 153.9(3)
N25 N23 C27 C30 -22.2(4)
C30 C27 C29 C31 -1.0(5)
N23 C27 C29 C31 179.0(3)
C18 C13 C17 C21 2.2(5)
C9 C13 C17 C21 176.7(3)
C13 C17 C21 C26 -1.7(5)
C31 C33 C32 C30 -1.1(5)
C27 C30 C32 C33 0.6(5)
C17 C13 C18 C0AA -1.3(5)
C9 C13 C18 C0AA -175.9(3)
C17 C21 C26 C0AA 0.2(6)
C17 C21 C26 F 179.7(3)
C32 C33 C31 C29 0.5(5)
C27 C29 C31 C33 0.5(5)
C4 C7 C11 C16 1.2(5)
N23 N25 C20 C14 0.1(3)
N23 N25 C20 C24 -178.8(3)
C19 C14 C20 N25 -0.4(3)
C9 C14 C20 N25 -178.8(3)
C19 C14 C20 C24 178.3(3)
C9 C14 C20 C24 -0.2(6)
C7 C11 C16 C12 -1.5(5)
C8 C12 C16 C11 0.1(5)
C21 C26 C0AA C18 0.6(6)
F C26 C0AA C18 -178.9(3)
C13 C18 C0AA C26 0.0(6)
